data_4327495
loop_
_publ_author_name
'Chambrier, M H'
'Le Bail, A'
'Kodjikian, S'
'Suard, E'
'Goutenoire, F'

_publ_section_title
;
 Structure Determination of La18W10O57
;
_journal_name_full
;
Inorganic Chemistry
;
_journal_page_first 6566
_journal_page_last 6572
_journal_paper_doi 10.1021/ic9005482
_journal_volume 48
_journal_year 2009
_chemical_formula_sum 'La18 O57 W10'
_space_group_IT_number 190
_symmetry_cell_setting hexagonal
_symmetry_space_group_name_Hall 'P -6c -2c'
_symmetry_space_group_name_H-M 'P -6 2 c'
_cell_angle_alpha 90.00000
_cell_angle_beta 90.00000
_cell_angle_gamma 120.00000
_cell_formula_units_Z 2
_cell_length_a 9.0448(1)
_cell_length_b 9.0448(1)
_cell_length_c 32.6846(3)
_cell_measurement_temperature 293(2)
_cell_volume 2315.64(4)
_diffrn_ambient_temperature 293(2)
_cod_data_source_file La18W10O57.cif
_cod_data_source_block La18W10O57
_cod_depositor_comments
;
The following automatic conversions were performed:

'_symmetry_cell_setting' value 'Hexagonal' changed to 'hexagonal'
according to the built-in table from CIF Core dictionary named
'cif_core.dic' version 2.4.1 from 2010-06-29.

Automatic conversion script
Id: cif_fix_values 1715 2011-07-08 13:25:40Z adriana 
;
_cod_original_sg_symbol_H-M 'P -6 2 C'
_cod_database_code 4327495

loop_
_symmetry_equiv_pos_as_xyz
x,y,z
-y,x-y,z
-x+y,-x,z
x,y,-z+1/2
-y,x-y,-z+1/2
-x+y,-x,-z+1/2
y,x,-z
x-y,-y,-z
-x,-x+y,-z
y,x,z+1/2
x-y,-y,z+1/2
-x,-x+y,z+1/2

loop_
_atom_site_label
_atom_site_Wyckoff_symbol
_atom_site_fract_x
_atom_site_fract_y
_atom_site_fract_z
_atom_site_U_iso_or_equiv
_atom_site_occupancy
La1 12i 0.6154(6) 0.0393(6) 0.58366(16) 0.0188(12) 1.00000
La2 12i 0.2766(5) 0.0355(4) 0.33158(14) 0.0088(9) 1.00000
La3 6h 0.3711(8) 0.4298(9) 0.25000 0.0108(14) 1.00000
La4 6g 0.2565(8) 0.00000 0.00000 0.0123(15) 1.00000
W1 4e 0.00000 0.00000 0.58498(19) 0.0112(13) 1.00000
W2 4f 0.33333 0.66667 0.33316(16) 0.0100(12) 1.00000
W3 4f 0.33333 0.66667 0.00318(13) 0.0099(13) 1.00000
W4 4f 0.33333 0.66667 0.63644(19) 0.0311(16) 1.00000
W5 2b 0.00000 0.00000 0.25000 0.0073(18) 1.00000
W6 4f 0.33333 0.66667 0.7188(3) 0.011(2) 0.50000
O1 12i -0.1689(18) -0.0166(18) 0.2126(4) 0.014(3) 1.00000
O2 12i -0.0238(17) -0.1747(18) 0.6214(4) 0.007(3) 1.00000
O3 12i 0.6951(16) 0.5124(16) 0.7039(3) 0.009(2) 1.00000
O4 12i 0.5179(14) 0.7083(16) 0.0456(3) 0.005(2) 1.00000
O5 12i 0.6751(15) 0.5021(14) 0.6298(3) 0.011(2) 1.00000
O6 12i 0.1552(18) 0.1794(19) 0.5463(4) 0.016(3) 1.00000
O7 12i 0.4719(14) 0.1854(14) 0.3919(3) 0.009(2) 1.00000
O8 12i 0.1403(19) 0.5977(19) -0.0225(4) 0.035(4) 1.00000
O9 6h 0.469(2) 0.179(3) 0.25000 0.024(4) 1.00000
O10 12i 0.5135(16) 0.3656(17) 0.3241(4) 0.023(3) 1.00000
